data_7210876
loop_
_publ_author_name
'Xu, Na'
'Yang, Jin'
'He, Yuan-Chun'
'Liu, Ying-Ying'
'Ma, Jian-Fang'

_publ_section_title
;
 Syntheses, structures, luminescent sensor, and magnetism of a series of
 coordination polymers constructed by
 3-carboxy-1-(4&#x2032;-carboxy-benzyl)-2-oxidopyridinium
;
_journal_issue 36
_journal_name_full CrystEngComm
_journal_page_first 7360
_journal_paper_doi 10.1039/c3ce40850g
_journal_volume 15
_journal_year 2013
_chemical_formula_moiety 'C38 H30 Cd2 N4 O12'
_chemical_formula_sum 'C38 H30 Cd2 N4 O12'
_chemical_formula_weight 959.46
_chemical_name_systematic
;
 ?
;
_space_group_IT_number 2
_symmetry_cell_setting triclinic
_symmetry_space_group_name_Hall '-P 1'
_symmetry_space_group_name_H-M 'P -1'
_atom_sites_solution_hydrogens geom
_atom_sites_solution_primary direct
_atom_sites_solution_secondary difmap
_audit_creation_method SHELXL-97
_cell_angle_alpha 103.997(6)
_cell_angle_beta 94.233(6)
_cell_angle_gamma 107.480(6)
_cell_formula_units_Z 1
_cell_length_a 7.9160(6)
_cell_length_b 9.8470(6)
_cell_length_c 12.3770(9)
_cell_measurement_reflns_used 1830
_cell_measurement_temperature 293(2)
_cell_measurement_theta_max 29.2046
_cell_measurement_theta_min 3.1877
_cell_volume 881.65(12)
_computing_cell_refinement CrysAlis
_computing_data_collection 'CrysAlis (Oxford Diffraction, 2006)'
_computing_data_reduction CrysAlis
_computing_structure_refinement 'SHELXL-97 (Sheldrick, 1997)'
_computing_structure_solution 'SHELXS-97 (Sheldrick, 1997)'
_diffrn_ambient_temperature 293(2)
_diffrn_detector_area_resol_mean 10.0
_diffrn_measured_fraction_theta_full 0.984
_diffrn_measured_fraction_theta_max 0.832
_diffrn_measurement_device_type 'Oxford Diffraction Gemini R Ultra'
_diffrn_measurement_method '\w scan'
_diffrn_radiation_monochromator graphite
_diffrn_radiation_source 'fine-focus sealed tube'
_diffrn_radiation_type 'Mo K\a'
_diffrn_radiation_wavelength 0.71069
_diffrn_reflns_av_R_equivalents 0.0414
_diffrn_reflns_av_sigmaI/netI 0.0896
_diffrn_reflns_limit_h_max 10
_diffrn_reflns_limit_h_min -10
_diffrn_reflns_limit_k_max 13
_diffrn_reflns_limit_k_min -12
_diffrn_reflns_limit_l_max 15
_diffrn_reflns_limit_l_min -12
_diffrn_reflns_number 6342
_diffrn_reflns_theta_full 25.00
_diffrn_reflns_theta_max 29.27
_diffrn_reflns_theta_min 3.19
_exptl_absorpt_coefficient_mu 1.280
_exptl_absorpt_correction_T_max 0.7930
_exptl_absorpt_correction_T_min 0.7660
_exptl_absorpt_correction_type multi-scan
_exptl_absorpt_process_details
;
CrysAlis (Oxford Diffraction, 2006)
;
_exptl_crystal_colour colorless
_exptl_crystal_density_diffrn 1.807
_exptl_crystal_density_method 'not measured'
_exptl_crystal_description block
_exptl_crystal_F_000 478
_exptl_crystal_size_max 0.22
_exptl_crystal_size_mid 0.20
_exptl_crystal_size_min 0.19
_refine_diff_density_max 0.942
_refine_diff_density_min -0.500
_refine_diff_density_rms 0.120
_refine_ls_extinction_method none
_refine_ls_goodness_of_fit_ref 1.011
_refine_ls_hydrogen_treatment mixed
_refine_ls_matrix_type full
_refine_ls_number_parameters 259
_refine_ls_number_reflns 3998
_refine_ls_number_restraints 1
_refine_ls_restrained_S_all 1.011
_refine_ls_R_factor_all 0.0757
_refine_ls_R_factor_gt 0.0486
_refine_ls_shift/su_max 0.001
_refine_ls_shift/su_mean 0.000
_refine_ls_structure_factor_coef Fsqd
_refine_ls_weighting_details 'calc w=1/[\s^2^(Fo^2^)+(0.0108P)^2^+0.0000P] where P=(Fo^2^+2Fc^2^)/3'
_refine_ls_weighting_scheme calc
_refine_ls_wR_factor_gt 0.0628
_refine_ls_wR_factor_ref 0.0734
_reflns_number_gt 3011
_reflns_number_total 3998
_reflns_threshold_expression >2\s(I)
_cod_data_source_file c3ce40850g.txt
_cod_data_source_block Compound-7
_cod_original_cell_volume 881.65(11)
_cod_database_code 7210876

loop_
_symmetry_equiv_pos_as_xyz
'x, y, z'
'-x, -y, -z'

loop_
_atom_site_label
_atom_site_type_symbol
_atom_site_fract_x
_atom_site_fract_y
_atom_site_fract_z
_atom_site_U_iso_or_equiv
_atom_site_adp_type
_atom_site_occupancy
_atom_site_symmetry_multiplicity
_atom_site_calc_flag
_atom_site_refinement_flags
Cd1 Cd 0.65083(4) 0.05839(3) 0.89914(3) 0.02889(10) Uani 1 1 d .
C14 C 0.3432(7) -0.1951(5) 0.7008(4) 0.0373(11) Uani 1 1 d .
C11 C 0.3539(6) -0.2730(5) 0.5808(4) 0.0360(11) Uani 1 1 d .
C10 C 0.2391(7) -0.4138(5) 0.5296(4) 0.0518(15) Uani 1 1 d .
H10 H 0.1607 -0.4637 0.5704 0.062 Uiso 1 1 calc R
C9 C 0.2387(7) -0.4821(5) 0.4180(4) 0.0592(17) Uani 1 1 d .
H9 H 0.1569 -0.5761 0.3840 0.071 Uiso 1 1 calc R
C8 C 0.3567(6) -0.4140(4) 0.3566(4) 0.0335(11) Uani 1 1 d .
C13 C 0.4749(6) -0.2757(5) 0.4080(4) 0.0481(14) Uani 1 1 d .
H13 H 0.5568 -0.2279 0.3680 0.058 Uiso 1 1 calc R
C12 C 0.4739(6) -0.2052(5) 0.5203(4) 0.0480(14) Uani 1 1 d .
H12 H 0.5556 -0.1112 0.5543 0.058 Uiso 1 1 calc R
C7 C 0.3378(6) -0.4915(4) 0.2327(4) 0.0400(12) Uani 1 1 d .
H7A H 0.3115 -0.5968 0.2236 0.048 Uiso 1 1 calc R
H7B H 0.2363 -0.4788 0.1923 0.048 Uiso 1 1 calc R
C5 C 0.6272(7) -0.5012(5) 0.1838(4) 0.0420(12) Uani 1 1 d .
H5 H 0.6167 -0.5731 0.2220 0.050 Uiso 1 1 calc R
C4 C 0.7709(7) -0.4621(5) 0.1322(4) 0.0447(13) Uani 1 1 d .
H4 H 0.8599 -0.5056 0.1350 0.054 Uiso 1 1 calc R
C3 C 0.7833(6) -0.3548(4) 0.0746(4) 0.0368(11) Uani 1 1 d .
H3 H 0.8820 -0.3275 0.0386 0.044 Uiso 1 1 calc R
C2 C 0.6546(5) -0.2880(4) 0.0691(3) 0.0245(9) Uani 1 1 d .
C1 C 0.5026(6) -0.3261(4) 0.1276(3) 0.0280(10) Uani 1 1 d .
C6 C 0.6747(5) -0.1808(4) -0.0006(3) 0.0266(10) Uani 1 1 d .
C15 C 0.8562(7) 0.1507(5) 0.7005(4) 0.0519(15) Uani 1 1 d .
H15 H 0.8187 0.2321 0.7259 0.062 Uiso 1 1 calc R
C16 C 0.9132(7) 0.1314(5) 0.5979(4) 0.0478(14) Uani 1 1 d .
H16 H 0.9122 0.1980 0.5561 0.057 Uiso 1 1 calc R
C17 C 0.9715(5) 0.0143(4) 0.5568(4) 0.0309(10) Uani 1 1 d .
C18 C 0.9766(7) -0.0741(6) 0.6266(4) 0.0562(16) Uani 1 1 d .
H18 H 1.0224 -0.1515 0.6056 0.067 Uiso 1 1 calc R
C19 C 0.9134(7) -0.0477(6) 0.7281(4) 0.0567(16) Uani 1 1 d .
H19 H 0.9150 -0.1112 0.7725 0.068 Uiso 1 1 calc R
N1 N 0.4975(5) -0.4378(3) 0.1809(3) 0.0337(9) Uani 1 1 d .
N2 N 0.8504(5) 0.0627(4) 0.7662(3) 0.0371(9) Uani 1 1 d .
O4 O 0.4552(5) -0.0676(4) 0.7415(3) 0.0633(11) Uani 1 1 d .
O5 O 0.2229(4) -0.2582(3) 0.7469(3) 0.0465(9) Uani 1 1 d .
O3 O 0.8027(4) -0.1576(3) -0.0536(3) 0.0423(8) Uani 1 1 d .
O2 O 0.5561(4) -0.1190(3) -0.0078(2) 0.0344(7) Uani 1 1 d .
O1 O 0.3782(4) -0.2747(3) 0.1334(2) 0.0374(8) Uani 1 1 d .
O1W O 0.8667(4) 0.1986(3) 1.0493(3) 0.0345(8) Uani 1 1 d D
H1B H 0.828(6) 0.203(5) 1.104(4) 0.052 Uiso 1 1 d .
H1A H 0.966(3) 0.174(5) 1.059(4) 0.052 Uiso 1 1 d D

loop_
_atom_site_aniso_label
_atom_site_aniso_U_11
_atom_site_aniso_U_22
_atom_site_aniso_U_33
_atom_site_aniso_U_23
_atom_site_aniso_U_13
_atom_site_aniso_U_12
Cd1 0.03294(18) 0.03506(17) 0.02205(19) 0.00941(13) 0.01110(14) 0.01328(14)
C14 0.046(3) 0.047(3) 0.024(3) 0.012(2) 0.004(2) 0.022(3)
C11 0.040(3) 0.040(3) 0.026(3) 0.005(2) 0.006(2) 0.013(2)
C10 0.065(4) 0.042(3) 0.041(3) 0.009(2) 0.030(3) 0.002(3)
C9 0.087(4) 0.031(2) 0.041(4) 0.002(2) 0.033(3) -0.006(3)
C8 0.047(3) 0.036(2) 0.022(3) 0.011(2) 0.011(2) 0.017(2)
C13 0.046(3) 0.054(3) 0.026(3) 0.007(2) 0.014(2) -0.009(3)
C12 0.045(3) 0.046(3) 0.027(3) -0.001(2) 0.004(2) -0.013(2)
C7 0.052(3) 0.032(2) 0.032(3) 0.011(2) 0.016(2) 0.005(2)
C5 0.067(3) 0.033(2) 0.035(3) 0.019(2) 0.013(3) 0.021(3)
C4 0.052(3) 0.042(3) 0.051(4) 0.019(2) 0.006(3) 0.026(3)
C3 0.041(3) 0.034(2) 0.038(3) 0.011(2) 0.010(2) 0.014(2)
C2 0.028(2) 0.025(2) 0.019(2) 0.0038(18) 0.0004(18) 0.0101(19)
C1 0.042(3) 0.023(2) 0.018(2) 0.0047(18) 0.008(2) 0.010(2)
C6 0.031(2) 0.024(2) 0.024(3) 0.0028(18) 0.006(2) 0.012(2)
C15 0.095(4) 0.051(3) 0.031(3) 0.021(2) 0.026(3) 0.044(3)
C16 0.084(4) 0.049(3) 0.039(3) 0.030(2) 0.036(3) 0.043(3)
C17 0.035(2) 0.040(2) 0.027(3) 0.015(2) 0.014(2) 0.018(2)
C18 0.087(4) 0.078(4) 0.042(3) 0.033(3) 0.038(3) 0.063(3)
C19 0.079(4) 0.082(4) 0.041(4) 0.040(3) 0.035(3) 0.048(3)
N1 0.048(2) 0.0297(18) 0.025(2) 0.0093(17) 0.0137(19) 0.0128(18)
N2 0.046(2) 0.049(2) 0.022(2) 0.0069(18) 0.0138(19) 0.023(2)
O4 0.071(3) 0.063(2) 0.026(2) -0.0022(18) -0.0003(19) -0.007(2)
O5 0.058(2) 0.0507(19) 0.029(2) 0.0080(16) 0.0186(18) 0.0143(18)
O3 0.0410(19) 0.060(2) 0.047(2) 0.0308(17) 0.0270(17) 0.0299(17)
O2 0.0397(18) 0.0424(16) 0.036(2) 0.0221(15) 0.0160(15) 0.0241(15)
O1 0.0449(19) 0.0421(17) 0.035(2) 0.0155(15) 0.0201(16) 0.0206(16)
O1W 0.0331(18) 0.0537(18) 0.0207(19) 0.0080(15) 0.0074(15) 0.0214(15)

loop_
_atom_type_symbol
_atom_type_description
_atom_type_scat_dispersion_real
_atom_type_scat_dispersion_imag
_atom_type_scat_source
C C 0.0033 0.0016 'International Tables Vol C Tables 4.2.6.8 and 6.1.1.4'
H H 0.0000 0.0000 'International Tables Vol C Tables 4.2.6.8 and 6.1.1.4'
N N 0.0061 0.0033 'International Tables Vol C Tables 4.2.6.8 and 6.1.1.4'
O O 0.0106 0.0060 'International Tables Vol C Tables 4.2.6.8 and 6.1.1.4'
Cd Cd -0.8075 1.2024 'International Tables Vol C Tables 4.2.6.8 and 6.1.1.4'

loop_
_geom_angle_atom_site_label_1
_geom_angle_atom_site_label_2
_geom_angle_atom_site_label_3
_geom_angle
_geom_angle_site_symmetry_1
_geom_angle_site_symmetry_3
O4 Cd1 O1W 174.45(12) . .
O4 Cd1 O2 95.25(12) . 1_556
O1W Cd1 O2 89.85(11) . 1_556
O4 Cd1 O2 96.19(11) . 2_656
O1W Cd1 O2 87.45(10) . 2_656
O2 Cd1 O2 72.17(10) 1_556 2_656
O4 Cd1 O1 87.69(12) . 2_656
O1W Cd1 O1 89.34(11) . 2_656
O2 Cd1 O1 145.68(9) 1_556 2_656
O2 Cd1 O1 73.52(9) 2_656 2_656
O4 Cd1 N2 80.32(13) . .
O1W Cd1 N2 94.87(12) . .
O2 Cd1 N2 126.88(11) 1_556 .
O2 Cd1 N2 160.73(11) 2_656 .
O1 Cd1 N2 87.36(11) 2_656 .
O5 C14 O4 126.2(4) . .
O5 C14 C11 118.1(4) . .
O4 C14 C11 115.6(4) . .
C12 C11 C10 118.3(4) . .
C12 C11 C14 121.7(4) . .
C10 C11 C14 120.0(4) . .
C11 C10 C9 120.7(4) . .
C11 C10 H10 119.7 . .
C9 C10 H10 119.7 . .
C8 C9 C10 121.3(4) . .
C8 C9 H9 119.4 . .
C10 C9 H9 119.4 . .
C13 C8 C9 118.3(4) . .
C13 C8 C7 123.7(4) . .
C9 C8 C7 117.8(4) . .
C8 C13 C12 120.6(4) . .
C8 C13 H13 119.7 . .
C12 C13 H13 119.7 . .
C11 C12 C13 120.7(4) . .
C11 C12 H12 119.6 . .
C13 C12 H12 119.6 . .
N1 C7 C8 114.3(4) . .
N1 C7 H7A 108.7 . .
C8 C7 H7A 108.7 . .
N1 C7 H7B 108.7 . .
C8 C7 H7B 108.7 . .
H7A C7 H7B 107.6 . .
C4 C5 N1 121.2(4) . .
C4 C5 H5 119.4 . .
N1 C5 H5 119.4 . .
C5 C4 C3 118.5(4) . .
C5 C4 H4 120.8 . .
C3 C4 H4 120.8 . .
C2 C3 C4 122.3(4) . .
C2 C3 H3 118.8 . .
C4 C3 H3 118.8 . .
C3 C2 C1 119.4(4) . .
C3 C2 C6 118.2(3) . .
C1 C2 C6 122.3(3) . .
O1 C1 N1 117.5(3) . .
O1 C1 C2 127.7(4) . .
N1 C1 C2 114.7(3) . .
O3 C6 O2 120.9(4) . .
O3 C6 C2 119.8(3) . .
O2 C6 C2 119.2(3) . .
N2 C15 C16 125.0(4) . .
N2 C15 H15 117.5 . .
C16 C15 H15 117.5 . .
C15 C16 C17 120.1(4) . .
C15 C16 H16 119.9 . .
C17 C16 H16 119.9 . .
C16 C17 C18 115.9(4) . .
C16 C17 C17 121.9(5) . 2_756
C18 C17 C17 122.1(5) . 2_756
C17 C18 C19 119.8(4) . .
C17 C18 H18 120.1 . .
C19 C18 H18 120.1 . .
N2 C19 C18 124.2(5) . .
N2 C19 H19 117.9 . .
C18 C19 H19 117.9 . .
C5 N1 C1 123.8(3) . .
C5 N1 C7 118.9(4) . .
C1 N1 C7 117.3(4) . .
C15 N2 C19 114.8(4) . .
C15 N2 Cd1 118.6(3) . .
C19 N2 Cd1 123.1(3) . .
C14 O4 Cd1 137.7(3) . .
C6 O2 Cd1 109.0(2) . 1_554
C6 O2 Cd1 136.7(3) . 2_656
Cd1 O2 Cd1 107.83(10) 1_554 2_656
C1 O1 Cd1 131.9(3) . 2_656
Cd1 O1W H1B 111(4) . .
Cd1 O1W H1A 119(3) . .
H1B O1W H1A 107(5) . .

loop_
_geom_bond_atom_site_label_1
_geom_bond_atom_site_label_2
_geom_bond_distance
_geom_bond_site_symmetry_2
Cd1 O4 2.230(4) .
Cd1 O1W 2.270(3) .
Cd1 O2 2.292(3) 1_556
Cd1 O2 2.317(2) 2_656
Cd1 O1 2.334(3) 2_656
Cd1 N2 2.363(3) .
C14 O5 1.230(5) .
C14 O4 1.255(5) .
C14 C11 1.519(6) .
C11 C12 1.369(6) .
C11 C10 1.372(6) .
C10 C9 1.381(6) .
C10 H10 0.9300 .
C9 C8 1.369(6) .
C9 H9 0.9300 .
C8 C13 1.365(6) .
C8 C7 1.513(6) .
C13 C12 1.397(6) .
C13 H13 0.9300 .
C12 H12 0.9300 .
C7 N1 1.473(5) .
C7 H7A 0.9700 .
C7 H7B 0.9700 .
C5 C4 1.346(6) .
C5 N1 1.355(5) .
C5 H5 0.9300 .
C4 C3 1.396(6) .
C4 H4 0.9300 .
C3 C2 1.374(5) .
C3 H3 0.9300 .
C2 C1 1.450(5) .
C2 C6 1.497(5) .
C1 O1 1.235(4) .
C1 N1 1.406(5) .
C6 O3 1.242(4) .
C6 O2 1.272(4) .
C15 N2 1.317(6) .
C15 C16 1.368(6) .
C15 H15 0.9300 .
C16 C17 1.369(5) .
C16 H16 0.9300 .
C17 C18 1.373(6) .
C17 C17 1.495(8) 2_756
C18 C19 1.381(6) .
C18 H18 0.9300 .
C19 N2 1.328(5) .
C19 H19 0.9300 .
O2 Cd1 2.292(3) 1_554
O2 Cd1 2.317(2) 2_656
O1 Cd1 2.334(3) 2_656
O1W H1B 0.75(4) .
O1W H1A 0.897(10) .

loop_
_geom_torsion_atom_site_label_1
_geom_torsion_atom_site_label_2
_geom_torsion_atom_site_label_3
_geom_torsion_atom_site_label_4
_geom_torsion
_geom_torsion_site_symmetry_1
_geom_torsion_site_symmetry_4
O5 C14 C11 C12 174.3(5) . .
O4 C14 C11 C12 -2.4(7) . .
O5 C14 C11 C10 -4.3(7) . .
O4 C14 C11 C10 178.9(5) . .
C12 C11 C10 C9 -3.2(8) . .
C14 C11 C10 C9 175.5(5) . .
C11 C10 C9 C8 2.4(9) . .
C10 C9 C8 C13 -0.4(8) . .
C10 C9 C8 C7 -175.4(5) . .
C9 C8 C13 C12 -0.6(8) . .
C7 C8 C13 C12 174.1(5) . .
C10 C11 C12 C13 2.2(8) . .
C14 C11 C12 C13 -176.5(5) . .
C8 C13 C12 C11 -0.3(8) . .
C13 C8 C7 N1 23.1(7) . .
C9 C8 C7 N1 -162.2(4) . .
N1 C5 C4 C3 -0.5(7) . .
C5 C4 C3 C2 0.2(7) . .
C4 C3 C2 C1 1.8(6) . .
C4 C3 C2 C6 -176.4(4) . .
C3 C2 C1 O1 178.3(4) . .
C6 C2 C1 O1 -3.5(7) . .
C3 C2 C1 N1 -3.4(6) . .
C6 C2 C1 N1 174.7(3) . .
C3 C2 C6 O3 1.8(6) . .
C1 C2 C6 O3 -176.4(4) . .
C3 C2 C6 O2 179.2(4) . .
C1 C2 C6 O2 1.1(6) . .
N2 C15 C16 C17 -0.6(9) . .
C15 C16 C17 C18 -3.1(8) . .
C15 C16 C17 C17 177.7(5) . 2_756
C16 C17 C18 C19 4.2(8) . .
C17 C17 C18 C19 -176.5(5) 2_756 .
C17 C18 C19 N2 -2.0(9) . .
C4 C5 N1 C1 -1.4(7) . .
C4 C5 N1 C7 176.2(4) . .
O1 C1 N1 C5 -178.2(4) . .
C2 C1 N1 C5 3.3(6) . .
O1 C1 N1 C7 4.1(5) . .
C2 C1 N1 C7 -174.4(4) . .
C8 C7 N1 C5 88.6(5) . .
C8 C7 N1 C1 -93.6(5) . .
C16 C15 N2 C19 3.0(8) . .
C16 C15 N2 Cd1 -156.5(5) . .
C18 C19 N2 C15 -1.7(8) . .
C18 C19 N2 Cd1 156.8(4) . .
O4 Cd1 N2 C15 74.0(4) . .
O1W Cd1 N2 C15 -103.3(4) . .
O2 Cd1 N2 C15 163.3(3) 1_556 .
O2 Cd1 N2 C15 -7.0(6) 2_656 .
O1 Cd1 N2 C15 -14.1(4) 2_656 .
O4 Cd1 N2 C19 -83.7(4) . .
O1W Cd1 N2 C19 99.1(4) . .
O2 Cd1 N2 C19 5.6(4) 1_556 .
O2 Cd1 N2 C19 -164.7(4) 2_656 .
O1 Cd1 N2 C19 -171.8(4) 2_656 .
O5 C14 O4 Cd1 52.7(8) . .
C11 C14 O4 Cd1 -130.8(4) . .
O1W Cd1 O4 C14 148.3(11) . .
O2 Cd1 O4 C14 -8.3(5) 1_556 .
O2 Cd1 O4 C14 -80.9(5) 2_656 .
O1 Cd1 O4 C14 -154.0(5) 2_656 .
N2 Cd1 O4 C14 118.2(5) . .
O3 C6 O2 Cd1 -10.0(5) . 1_554
C2 C6 O2 Cd1 172.6(3) . 1_554
O3 C6 O2 Cd1 -157.0(3) . 2_656
C2 C6 O2 Cd1 25.6(6) . 2_656
N1 C1 O1 Cd1 163.3(3) . 2_656
C2 C1 O1 Cd1 -18.4(6) . 2_656
